data_4130250
loop_
_publ_author_name
'Chen, Jiawei'
'Falivene, Laura'
'Caporaso, Lucia'
'Cavallo, Luigi'
'Chen, Eugene Y.-X.'

_publ_section_title
;
 Selective Reduction of CO2 to CH4 by Tandem Hydrosilylation with Mixed
 Al/B Catalysts.
;
_journal_issue 16
_journal_name_full 'Journal of the American Chemical Society'
_journal_page_first 5321
_journal_page_last 5333
_journal_paper_doi 10.1021/jacs.6b01497
_journal_volume 138
_journal_year 2016
_chemical_formula_moiety 'C25 H16 Al F15 O2 Si'
_chemical_formula_sum 'C25 H16 Al F15 O2 Si'
_chemical_formula_weight 688.45
_space_group_crystal_system monoclinic
_space_group_IT_number 14
_space_group_name_Hall '-P 2yn'
_space_group_name_H-M_alt 'P 1 21/n 1'
_atom_sites_solution_hydrogens geom
_audit_creation_method SHELXL-2013
_cell_angle_alpha 90
_cell_angle_beta 83.841(13)
_cell_angle_gamma 90
_cell_formula_units_Z 4
_cell_length_a 11.885(5)
_cell_length_b 14.910(6)
_cell_length_c 15.662(6)
_cell_measurement_reflns_used 9954
_cell_measurement_temperature 120(2)
_cell_measurement_theta_max 24.61
_cell_measurement_theta_min 2.46
_cell_volume 2759.4(19)
_computing_cell_refinement 'Bruker SAINT'
_computing_data_collection 'Bruker APEX2'
_computing_data_reduction 'Bruker SAINT'
_computing_molecular_graphics 'Bruker SHELXTL'
_computing_publication_material 'Bruker SHELXTL'
_computing_structure_refinement 'SHELXL-2013 (Sheldrick 2013)'
_computing_structure_solution 'SHELXS-97 (Sheldrick 2008)'
_diffrn_ambient_temperature 120(2)
_diffrn_measured_fraction_theta_full 0.772
_diffrn_measured_fraction_theta_max 0.970
_diffrn_measurement_device_type 'Bruker SMART CCD Apex-II area-detector'
_diffrn_measurement_method '\f and \w'
_diffrn_radiation_monochromator graphite
_diffrn_radiation_source 'fine-focus sealed tube'
_diffrn_radiation_type MoK\a
_diffrn_radiation_wavelength 0.71073
_diffrn_reflns_av_R_equivalents 0.0424
_diffrn_reflns_av_unetI/netI 0.0240
_diffrn_reflns_Laue_measured_fraction_full 0.772
_diffrn_reflns_Laue_measured_fraction_max 0.970
_diffrn_reflns_limit_h_max 13
_diffrn_reflns_limit_h_min -12
_diffrn_reflns_limit_k_max 16
_diffrn_reflns_limit_k_min -16
_diffrn_reflns_limit_l_max 17
_diffrn_reflns_limit_l_min -17
_diffrn_reflns_number 45474
_diffrn_reflns_point_group_measured_fraction_full 0.772
_diffrn_reflns_point_group_measured_fraction_max 0.970
_diffrn_reflns_theta_full 25.242
_diffrn_reflns_theta_max 23.265
_diffrn_reflns_theta_min 2.616
_exptl_absorpt_coefficient_mu 0.243
_exptl_absorpt_correction_type none
_exptl_crystal_colour colorless
_exptl_crystal_density_diffrn 1.657
_exptl_crystal_description block
_exptl_crystal_F_000 1376
_exptl_crystal_size_max 0.455
_exptl_crystal_size_mid 0.452
_exptl_crystal_size_min 0.354
_refine_diff_density_max 0.267
_refine_diff_density_min -0.298
_refine_diff_density_rms 0.044
_refine_ls_extinction_method none
_refine_ls_goodness_of_fit_ref 1.018
_refine_ls_hydrogen_treatment constr
_refine_ls_matrix_type full
_refine_ls_number_parameters 400
_refine_ls_number_reflns 3853
_refine_ls_number_restraints 0
_refine_ls_restrained_S_all 1.018
_refine_ls_R_factor_all 0.0399
_refine_ls_R_factor_gt 0.0280
_refine_ls_shift/su_max 0.000
_refine_ls_shift/su_mean 0.000
_refine_ls_structure_factor_coef Fsqd
_refine_ls_weighting_details 'w=1/[\s^2^(Fo^2^)+(0.0170P)^2^+2.4817P] where P=(Fo^2^+2Fc^2^)/3'
_refine_ls_weighting_scheme calc
_refine_ls_wR_factor_gt 0.0554
_refine_ls_wR_factor_ref 0.0603
_reflns_Friedel_coverage 0.000
_reflns_number_gt 3201
_reflns_number_total 3853
_reflns_threshold_expression 'I > 2\s(I)'
_cod_data_source_file ja6b01497_si_003.cif
_cod_data_source_block EC99_P21n_new_90
_cod_original_cell_volume 2759(2)
_cod_original_sg_symbol_H-M 'P 21/n'
_cod_database_code 4130250
_shelx_space_group_comment
;
The symmetry employed for this shelxl refinement is uniquely defined
by the following loop, which should always be used as a source of
symmetry information in preference to the above space-group names.
They are only intended as comments.
;
_shelx_estimated_absorpt_t_min 0.898
_shelx_estimated_absorpt_t_max 0.919
_shelxl_version_number 2013-3

loop_
_space_group_symop_operation_xyz
'x, y, z'
'-x+1/2, y+1/2, -z+1/2'
'-x, -y, -z'
'x-1/2, -y-1/2, z-1/2'

loop_
_atom_site_label
_atom_site_type_symbol
_atom_site_fract_x
_atom_site_fract_y
_atom_site_fract_z
_atom_site_U_iso_or_equiv
_atom_site_adp_type
_atom_site_occupancy
_atom_site_site_symmetry_order
_atom_site_calc_flag
_atom_site_refinement_flags_posn
_atom_site_refinement_flags_adp
Al1 Al 0.12950(5) 0.66583(4) 0.49948(4) 0.01713(15) Uani 1 1 d . .
Si1 Si 0.25796(5) 0.97525(4) 0.49297(4) 0.02017(15) Uani 1 1 d . .
C2 C 0.13316(18) 0.96338(14) 0.57453(13) 0.0257(5) Uani 1 1 d . .
H2A H 0.0875 1.0189 0.5744 0.031 Uiso 1 1 calc R U
H2B H 0.0858 0.9135 0.5569 0.031 Uiso 1 1 calc R U
C7 C 0.1860(2) 1.07647(15) 0.35279(15) 0.0347(6) Uani 1 1 d . .
H7A H 0.1233 1.0984 0.3931 0.052 Uiso 1 1 calc R U
H7B H 0.1619 1.0736 0.2949 0.052 Uiso 1 1 calc R U
H7C H 0.2505 1.1174 0.3527 0.052 Uiso 1 1 calc R U
C1 C 0.31061(19) 0.79561(14) 0.49727(12) 0.0195(5) Uani 1 1 d . .
H1 H 0.3667 0.7503 0.4974 0.023 Uiso 1 1 calc R U
C4 C 0.35829(19) 1.06262(14) 0.52252(15) 0.0273(5) Uani 1 1 d . .
H4A H 0.3960 1.0410 0.5720 0.033 Uiso 1 1 calc R U
H4B H 0.4175 1.0715 0.4738 0.033 Uiso 1 1 calc R U
C3 C 0.1602(2) 0.94571(17) 0.66684(14) 0.0386(6) Uani 1 1 d . .
H3A H 0.2001 0.8884 0.6690 0.058 Uiso 1 1 calc R U
H3B H 0.0896 0.9434 0.7054 0.058 Uiso 1 1 calc R U
H3C H 0.2081 0.9941 0.6850 0.058 Uiso 1 1 calc R U
C6 C 0.22099(19) 0.98201(14) 0.38043(13) 0.0265(5) Uani 1 1 d . .
H6A H 0.2870 0.9620 0.3411 0.032 Uiso 1 1 calc R U
H6B H 0.1580 0.9399 0.3739 0.032 Uiso 1 1 calc R U
C5 C 0.3011(2) 1.15365(15) 0.54600(17) 0.0415(7) Uani 1 1 d . .
H5A H 0.2632 1.1754 0.4974 0.062 Uiso 1 1 calc R U
H5B H 0.3585 1.1972 0.5592 0.062 Uiso 1 1 calc R U
H5C H 0.2452 1.1461 0.5962 0.062 Uiso 1 1 calc R U
C13 C 0.23858(17) 0.50426(14) 0.57475(13) 0.0205(5) Uani 1 1 d . .
C9 C 0.32090(18) 0.54811(14) 0.43940(13) 0.0210(5) Uani 1 1 d . .
C10 C 0.39407(17) 0.47607(14) 0.43500(14) 0.0236(5) Uani 1 1 d . .
C8 C 0.23935(17) 0.56569(13) 0.50796(13) 0.0184(5) Uani 1 1 d . .
C11 C 0.38797(18) 0.41745(14) 0.50356(15) 0.0245(5) Uani 1 1 d . .
C12 C 0.31041(18) 0.43119(14) 0.57407(14) 0.0232(5) Uani 1 1 d . .
C14 C 0.06130(17) 0.67091(13) 0.38800(13) 0.0182(5) Uani 1 1 d . .
C19 C 0.05999(17) 0.60250(14) 0.32820(13) 0.0214(5) Uani 1 1 d . .
C15 C 0.00891(17) 0.74897(14) 0.36508(13) 0.0210(5) Uani 1 1 d . .
C18 C 0.01210(18) 0.61030(16) 0.25215(13) 0.0266(5) Uani 1 1 d . .
C16 C -0.03832(18) 0.76114(15) 0.28948(14) 0.0261(5) Uani 1 1 d . .
C17 C -0.03661(19) 0.69038(17) 0.23255(13) 0.0302(6) Uani 1 1 d . .
C25 C 0.04683(17) 0.70129(14) 0.68189(13) 0.0202(5) Uani 1 1 d . .
C21 C -0.10079(17) 0.67855(13) 0.59776(12) 0.0183(5) Uani 1 1 d . .
C24 C -0.02921(19) 0.71389(14) 0.75417(13) 0.0231(5) Uani 1 1 d . .
C20 C 0.01494(17) 0.68298(13) 0.60093(12) 0.0170(5) Uani 1 1 d . .
C23 C -0.14292(18) 0.70826(13) 0.74637(13) 0.0214(5) Uani 1 1 d . .
C22 C -0.18019(17) 0.69052(13) 0.66775(13) 0.0196(5) Uani 1 1 d . .
O1 O 0.34233(11) 0.87751(9) 0.49538(9) 0.0213(3) Uani 1 1 d . .
O2 O 0.21004(12) 0.77229(9) 0.49900(8) 0.0184(3) Uani 1 1 d . .
F6 F 0.00309(10) 0.82012(8) 0.42088(8) 0.0291(3) Uani 1 1 d . .
F5 F 0.16199(10) 0.51363(8) 0.64524(7) 0.0294(3) Uani 1 1 d . .
F2 F 0.47038(10) 0.46268(8) 0.36613(8) 0.0352(3) Uani 1 1 d . .
F13 F -0.21921(10) 0.72034(8) 0.81603(7) 0.0310(3) Uani 1 1 d . .
F10 F 0.10723(10) 0.52155(8) 0.34387(8) 0.0316(3) Uani 1 1 d . .
F12 F -0.29230(10) 0.68595(8) 0.66080(8) 0.0319(3) Uani 1 1 d . .
F4 F 0.30371(11) 0.37298(8) 0.64040(8) 0.0372(3) Uani 1 1 d . .
F15 F 0.15885(10) 0.70707(9) 0.69180(7) 0.0312(3) Uani 1 1 d . .
F11 F -0.14206(10) 0.66085(8) 0.52152(7) 0.0297(3) Uani 1 1 d . .
F1 F 0.33046(10) 0.60596(8) 0.37129(7) 0.0295(3) Uani 1 1 d . .
F9 F 0.01139(11) 0.54026(9) 0.19705(8) 0.0416(4) Uani 1 1 d . .
F14 F 0.00556(11) 0.73128(10) 0.83186(7) 0.0402(4) Uani 1 1 d . .
F3 F 0.45889(10) 0.34648(8) 0.50112(9) 0.0378(3) Uani 1 1 d . .
F8 F -0.08274(12) 0.69975(10) 0.15779(8) 0.0473(4) Uani 1 1 d . .
F7 F -0.08602(12) 0.83987(9) 0.27049(8) 0.0427(4) Uani 1 1 d . .

loop_
_atom_site_aniso_label
_atom_site_aniso_U_11
_atom_site_aniso_U_22
_atom_site_aniso_U_33
_atom_site_aniso_U_23
_atom_site_aniso_U_13
_atom_site_aniso_U_12
Al1 0.0170(4) 0.0159(3) 0.0181(3) -0.0007(3) -0.0001(3) 0.0004(3)
Si1 0.0183(3) 0.0166(3) 0.0257(3) 0.0013(3) -0.0029(3) -0.0001(3)
C2 0.0240(13) 0.0184(12) 0.0340(13) -0.0006(10) 0.0002(10) 0.0034(10)
C7 0.0366(15) 0.0352(14) 0.0326(13) 0.0094(11) -0.0046(11) 0.0039(12)
C1 0.0222(15) 0.0207(13) 0.0157(11) -0.0014(9) -0.0029(9) 0.0039(10)
C4 0.0258(13) 0.0230(13) 0.0335(13) 0.0012(10) -0.0050(10) -0.0021(10)
C3 0.0436(16) 0.0387(15) 0.0314(14) 0.0038(12) 0.0057(12) 0.0058(12)
C6 0.0266(13) 0.0249(13) 0.0278(12) 0.0024(10) -0.0024(10) -0.0039(10)
C5 0.0420(16) 0.0251(14) 0.0600(17) -0.0084(12) -0.0170(13) -0.0019(12)
C13 0.0184(12) 0.0214(12) 0.0219(12) -0.0032(10) -0.0026(10) -0.0030(10)
C9 0.0216(13) 0.0199(12) 0.0218(12) 0.0010(10) -0.0041(10) -0.0032(10)
C10 0.0142(12) 0.0242(13) 0.0316(13) -0.0101(11) 0.0002(10) -0.0010(10)
C8 0.0168(12) 0.0163(11) 0.0226(12) -0.0026(10) -0.0046(9) -0.0016(9)
C11 0.0174(12) 0.0154(12) 0.0421(14) -0.0055(11) -0.0092(11) 0.0045(10)
C12 0.0256(13) 0.0166(12) 0.0289(13) 0.0042(10) -0.0105(10) -0.0016(10)
C14 0.0139(11) 0.0195(12) 0.0200(11) 0.0007(10) 0.0034(9) -0.0031(9)
C19 0.0170(12) 0.0205(12) 0.0258(12) -0.0004(10) 0.0018(10) -0.0003(10)
C15 0.0189(12) 0.0224(12) 0.0212(12) -0.0029(10) 0.0004(9) -0.0028(10)
C18 0.0242(13) 0.0358(15) 0.0193(12) -0.0111(11) 0.0009(10) -0.0063(11)
C16 0.0230(13) 0.0290(14) 0.0267(13) 0.0090(11) -0.0041(10) 0.0010(11)
C17 0.0235(13) 0.0495(16) 0.0184(12) 0.0033(12) -0.0051(10) -0.0044(12)
C25 0.0150(13) 0.0204(12) 0.0259(12) 0.0006(10) -0.0050(10) 0.0000(9)
C21 0.0233(13) 0.0161(11) 0.0160(11) -0.0024(9) -0.0045(10) -0.0020(9)
C24 0.0289(15) 0.0254(13) 0.0154(12) -0.0024(10) -0.0042(10) 0.0019(10)
C20 0.0185(13) 0.0118(11) 0.0204(11) 0.0000(9) -0.0004(9) -0.0003(9)
C23 0.0258(14) 0.0170(11) 0.0193(12) -0.0012(9) 0.0075(10) 0.0016(10)
C22 0.0120(13) 0.0181(12) 0.0279(13) -0.0019(9) 0.0007(10) -0.0024(9)
O1 0.0173(8) 0.0167(8) 0.0302(8) 0.0002(6) -0.0030(6) -0.0010(6)
O2 0.0153(9) 0.0188(8) 0.0210(8) 0.0000(6) -0.0010(6) -0.0010(7)
F6 0.0313(7) 0.0218(7) 0.0355(7) -0.0047(6) -0.0097(6) 0.0056(6)
F5 0.0324(8) 0.0297(7) 0.0247(7) 0.0045(6) 0.0039(6) 0.0031(6)
F2 0.0246(7) 0.0361(8) 0.0422(8) -0.0111(6) 0.0083(6) 0.0041(6)
F13 0.0332(8) 0.0328(7) 0.0238(7) -0.0045(6) 0.0107(6) -0.0003(6)
F10 0.0359(8) 0.0221(7) 0.0375(7) -0.0087(6) -0.0073(6) 0.0038(6)
F12 0.0159(7) 0.0413(8) 0.0373(8) -0.0088(6) 0.0028(6) -0.0034(6)
F4 0.0467(9) 0.0269(7) 0.0394(8) 0.0099(6) -0.0109(7) 0.0061(6)
F15 0.0206(8) 0.0457(8) 0.0283(7) -0.0054(6) -0.0080(6) 0.0012(6)
F11 0.0207(7) 0.0460(8) 0.0227(7) -0.0083(6) -0.0033(5) -0.0044(6)
F1 0.0310(8) 0.0289(7) 0.0269(7) 0.0034(6) 0.0051(6) 0.0026(6)
F9 0.0394(8) 0.0541(9) 0.0320(8) -0.0224(7) -0.0070(6) -0.0022(7)
F14 0.0383(8) 0.0631(10) 0.0200(7) -0.0090(6) -0.0064(6) 0.0022(7)
F3 0.0284(8) 0.0242(7) 0.0619(9) -0.0043(6) -0.0093(7) 0.0108(6)
F8 0.0462(9) 0.0746(11) 0.0236(7) 0.0029(7) -0.0156(6) 0.0006(8)
F7 0.0463(9) 0.0406(9) 0.0433(8) 0.0140(7) -0.0148(7) 0.0077(7)

loop_
_atom_type_symbol
_atom_type_description
_atom_type_scat_dispersion_real
_atom_type_scat_dispersion_imag
_atom_type_scat_source
C C 0.0033 0.0016 'International Tables Vol C Tables 4.2.6.8 and 6.1.1.4'
H H 0.0000 0.0000 'International Tables Vol C Tables 4.2.6.8 and 6.1.1.4'
O O 0.0106 0.0060 'International Tables Vol C Tables 4.2.6.8 and 6.1.1.4'
F F 0.0171 0.0103 'International Tables Vol C Tables 4.2.6.8 and 6.1.1.4'
Al Al 0.0645 0.0514 'International Tables Vol C Tables 4.2.6.8 and 6.1.1.4'
Si Si 0.0817 0.0704 'International Tables Vol C Tables 4.2.6.8 and 6.1.1.4'

loop_
_geom_angle_atom_site_label_1
_geom_angle_atom_site_label_2
_geom_angle_atom_site_label_3
_geom_angle
O2 Al1 C20 101.62(8)
O2 Al1 C8 107.43(8)
C20 Al1 C8 115.98(9)
O2 Al1 C14 102.78(7)
C20 Al1 C14 112.57(9)
C8 Al1 C14 114.50(8)
O1 Si1 C4 101.05(9)
O1 Si1 C2 108.58(9)
C4 Si1 C2 112.43(10)
O1 Si1 C6 104.83(9)
C4 Si1 C6 114.85(10)
C2 Si1 C6 113.77(11)
C3 C2 Si1 115.51(16)
O2 C1 O1 123.29(19)
C5 C4 Si1 113.42(16)
C7 C6 Si1 114.36(15)
F5 C13 C12 116.47(18)
F5 C13 C8 119.53(18)
C12 C13 C8 123.99(19)
F1 C9 C10 116.95(18)
F1 C9 C8 118.42(18)
C10 C9 C8 124.63(19)
F2 C10 C9 121.46(19)
F2 C10 C11 120.24(19)
C9 C10 C11 118.30(19)
C13 C8 C9 113.85(18)
C13 C8 Al1 126.25(15)
C9 C8 Al1 119.70(15)
F3 C11 C12 120.11(19)
F3 C11 C10 119.57(19)
C12 C11 C10 120.32(19)
F4 C12 C11 120.09(19)
F4 C12 C13 121.01(19)
C11 C12 C13 118.90(19)
C15 C14 C19 113.90(19)
C15 C14 Al1 119.52(15)
C19 C14 Al1 126.58(16)
F10 C19 C18 116.48(18)
F10 C19 C14 119.65(18)
C18 C19 C14 123.9(2)
F6 C15 C16 116.68(19)
F6 C15 C14 118.56(18)
C16 C15 C14 124.8(2)
F9 C18 C17 119.67(19)
F9 C18 C19 121.1(2)
C17 C18 C19 119.2(2)
F7 C16 C15 121.6(2)
F7 C16 C17 119.98(19)
C15 C16 C17 118.4(2)
F8 C17 C18 120.1(2)
F8 C17 C16 120.1(2)
C18 C17 C16 119.8(2)
F15 C25 C24 117.36(18)
F15 C25 C20 118.90(18)
C24 C25 C20 123.74(19)
F11 C21 C22 116.17(18)
F11 C21 C20 119.53(17)
C22 C21 C20 124.30(18)
F14 C24 C23 119.40(18)
F14 C24 C25 121.79(19)
C23 C24 C25 118.81(19)
C21 C20 C25 114.33(18)
C21 C20 Al1 124.17(15)
C25 C20 Al1 121.50(15)
F13 C23 C24 120.06(18)
F13 C23 C22 119.60(19)
C24 C23 C22 120.34(18)
F12 C22 C23 119.76(18)
F12 C22 C21 121.76(18)
C23 C22 C21 118.48(19)
C1 O1 Si1 128.35(14)
C1 O2 Al1 137.31(14)

loop_
_geom_bond_atom_site_label_1
_geom_bond_atom_site_label_2
_geom_bond_distance
Al1 O2 1.8532(16)
Al1 C20 1.995(2)
Al1 C8 1.997(2)
Al1 C14 2.004(2)
Si1 O1 1.7717(15)
Si1 C4 1.858(2)
Si1 C2 1.859(2)
Si1 C6 1.864(2)
C2 C3 1.537(3)
C7 C6 1.544(3)
C1 O2 1.242(2)
C1 O1 1.277(2)
C4 C5 1.545(3)
C13 F5 1.361(2)
C13 C12 1.383(3)
C13 C8 1.390(3)
C9 F1 1.367(2)
C9 C10 1.379(3)
C9 C8 1.392(3)
C10 F2 1.348(2)
C10 C11 1.380(3)
C11 F3 1.351(2)
C11 C12 1.376(3)
C12 F4 1.350(2)
C14 C15 1.385(3)
C14 C19 1.386(3)
C19 F10 1.365(2)
C19 C18 1.379(3)
C15 F6 1.371(2)
C15 C16 1.376(3)
C18 F9 1.355(2)
C18 C17 1.376(3)
C16 F7 1.350(3)
C16 C17 1.380(3)
C17 F8 1.353(3)
C25 F15 1.360(2)
C25 C24 1.383(3)
C25 C20 1.389(3)
C21 F11 1.364(2)
C21 C22 1.379(3)
C21 C20 1.383(3)
C24 F14 1.351(2)
C24 C23 1.373(3)
C23 F13 1.354(2)
C23 C22 1.378(3)
C22 F12 1.350(2)
